data_4087979
loop_
_publ_author_name
'Eedugurala, Naresh'
'Hovey, Megan'
'Ho, Hung-An'
'Jana, Barun'
'Lampland, Nicole L.'
'Ellern, Arkady'
'Sadow, Aaron D.'

_publ_section_title
;
 Cyclopentadienyl-bis(oxazoline) Magnesium and Zirconium Complexes in
 Aminoalkene Hydroaminations
;
_journal_issue 23
_journal_name_full Organometallics
_journal_page_first 5566
_journal_paper_doi 10.1021/acs.organomet.5b00771
_journal_volume 34
_journal_year 2015
_chemical_formula_moiety 'C34 H46 Cl4 N4 O4 Ti2, 2(C7 H8)'
_chemical_formula_sum 'C48 H62 Cl4 N4 O4 Ti2'
_chemical_formula_weight 996.61
_space_group_crystal_system triclinic
_space_group_IT_number 2
_space_group_name_Hall '-P 1'
_space_group_name_H-M_alt 'P -1'
_atom_sites_solution_hydrogens geom
_audit_creation_method SHELXL-2014
_cell_angle_alpha 68.728(6)
_cell_angle_beta 78.112(7)
_cell_angle_gamma 87.634(7)
_cell_formula_units_Z 1
_cell_length_a 8.997(4)
_cell_length_b 11.915(5)
_cell_length_c 12.830(6)
_cell_measurement_reflns_used 4251
_cell_measurement_temperature 173(2)
_cell_measurement_theta_max 29.15
_cell_measurement_theta_min 2.31
_cell_volume 1253.3(10)
_computing_cell_refinement 'SAINT V7.66A (Bruker AXS, 2014)'
_computing_data_collection 'APEX2 Suite (Bruker AXS, 2014)'
_computing_data_reduction 'SAINT V7.66A (Bruker AXS, 2014)'
_computing_molecular_graphics 'XSHELL (Bruker AXS, 2007)'
_computing_publication_material 'APEX2 Suite (Bruker AXS, 2014)'
_computing_structure_refinement 'SHELXL-2014 (Sheldrick, 2014)'
_computing_structure_solution 'SHELXS-2013 (Sheldrick, 2014)'
_diffrn_ambient_temperature 173(2)
_diffrn_measured_fraction_theta_full 0.995
_diffrn_measured_fraction_theta_max 0.967
_diffrn_measurement_device_type 'Bruker APEX-II CCD'
_diffrn_measurement_method '\f and \w scans'
_diffrn_radiation_type MoK\a
_diffrn_radiation_wavelength 0.71073
_diffrn_reflns_av_R_equivalents 0.0550
_diffrn_reflns_av_unetI/netI 0.0718
_diffrn_reflns_Laue_measured_fraction_full 0.995
_diffrn_reflns_Laue_measured_fraction_max 0.967
_diffrn_reflns_limit_h_max 12
_diffrn_reflns_limit_h_min -12
_diffrn_reflns_limit_k_max 16
_diffrn_reflns_limit_k_min -16
_diffrn_reflns_limit_l_max 17
_diffrn_reflns_limit_l_min -17
_diffrn_reflns_number 13300
_diffrn_reflns_point_group_measured_fraction_full 0.995
_diffrn_reflns_point_group_measured_fraction_max 0.967
_diffrn_reflns_theta_full 25.000
_diffrn_reflns_theta_max 29.190
_diffrn_reflns_theta_min 1.740
_exptl_absorpt_coefficient_mu 0.577
_exptl_absorpt_correction_T_max 0.75
_exptl_absorpt_correction_T_min 0.49
_exptl_absorpt_correction_type multi-scan
_exptl_crystal_colour gold
_exptl_crystal_density_diffrn 1.320
_exptl_crystal_description prism
_exptl_crystal_F_000 522
_exptl_crystal_size_max 0.240
_exptl_crystal_size_mid 0.120
_exptl_crystal_size_min 0.080
_refine_diff_density_max 1.310
_refine_diff_density_min -1.150
_refine_diff_density_rms 0.119
_refine_ls_extinction_method none
_refine_ls_goodness_of_fit_ref 1.034
_refine_ls_hydrogen_treatment constr
_refine_ls_matrix_type full
_refine_ls_number_parameters 286
_refine_ls_number_reflns 6571
_refine_ls_number_restraints 0
_refine_ls_restrained_S_all 1.034
_refine_ls_R_factor_all 0.0940
_refine_ls_R_factor_gt 0.0724
_refine_ls_shift/su_max 0.000
_refine_ls_shift/su_mean 0.000
_refine_ls_structure_factor_coef Fsqd
_refine_ls_weighting_details 'w=1/[\s^2^(Fo^2^)+(0.1503P)^2^+0.0488P] where P=(Fo^2^+2Fc^2^)/3'
_refine_ls_weighting_scheme calc
_refine_ls_wR_factor_gt 0.1993
_refine_ls_wR_factor_ref 0.2251
_reflns_Friedel_coverage 0.000
_reflns_number_gt 4785
_reflns_number_total 6571
_reflns_threshold_expression 'I > 2\s(I)'
_cod_data_source_file om5b00771_si_002.cif
_cod_data_source_block BoMCpTiCl2
_cod_database_code 4087979
_shelx_space_group_comment
; 
The symmetry employed for this shelxl refinement is uniquely defined 
by the following loop, which should always be used as a source of 
symmetry information in preference to the above space-group names. 
They are only intended as comments. 
;
_shelx_estimated_absorpt_t_min 0.874
_shelx_estimated_absorpt_t_max 0.955
_shelxl_version_number 2014-3

loop_
_space_group_symop_operation_xyz
'x, y, z'
'-x, -y, -z'

loop_
_atom_site_label
_atom_site_type_symbol
_atom_site_fract_x
_atom_site_fract_y
_atom_site_fract_z
_atom_site_U_iso_or_equiv
_atom_site_adp_type
_atom_site_occupancy
_atom_site_site_symmetry_order
_atom_site_calc_flag
_atom_site_refinement_flags_posn
_atom_site_refinement_flags_adp
Ti1 Ti 0.35031(6) 0.10563(4) 0.43269(4) 0.02794(17) Uani 1 1 d . .
C1 C 0.0240(4) 0.3143(3) 0.2840(3) 0.0455(8) Uani 1 1 d . .
H1A H 0.0137 0.3703 0.2082 0.068 Uiso 1 1 calc R U
H1B H -0.0638 0.3199 0.3413 0.068 Uiso 1 1 calc R U
H1C H 0.0286 0.2318 0.2844 0.068 Uiso 1 1 calc R U
C2 C 0.1705(3) 0.3469(3) 0.3125(3) 0.0323(6) Uani 1 1 d . .
C3 C 0.3115(6) 0.6585(4) 0.3988(4) 0.0673(12) Uani 1 1 d . .
H3A H 0.2901 0.5818 0.4635 0.101 Uiso 1 1 calc R U
H3B H 0.2718 0.7245 0.4237 0.101 Uiso 1 1 calc R U
H3C H 0.4216 0.6710 0.3701 0.101 Uiso 1 1 calc R U
C5 C 0.2728(7) 0.7686(4) 0.1960(4) 0.0750(15) Uani 1 1 d . .
H5A H 0.3833 0.7801 0.1702 0.113 Uiso 1 1 calc R U
H5B H 0.2308 0.8389 0.2128 0.113 Uiso 1 1 calc R U
H5C H 0.2283 0.7594 0.1359 0.113 Uiso 1 1 calc R U
C6 C 0.0629(5) 0.6332(3) 0.3464(4) 0.0552(10) Uani 1 1 d . .
H6A H 0.0299 0.6422 0.4214 0.066 Uiso 1 1 calc R U
H6B H 0.0073 0.6900 0.2912 0.066 Uiso 1 1 calc R U
C7 C 0.1725(3) 0.4760(3) 0.3084(3) 0.0339(6) Uani 1 1 d . .
C8 C 0.6515(4) 0.3407(3) 0.1488(3) 0.0430(8) Uani 1 1 d . .
H8A H 0.6135 0.4173 0.1535 0.064 Uiso 1 1 calc R U
H8B H 0.7273 0.3562 0.0779 0.064 Uiso 1 1 calc R U
H8C H 0.6983 0.2981 0.2144 0.064 Uiso 1 1 calc R U
C9 C 0.5191(3) 0.2630(2) 0.1501(2) 0.0316(6) Uani 1 1 d . .
C10 C 0.5693(4) 0.1437(3) 0.1394(3) 0.0448(8) Uani 1 1 d . .
H10A H 0.6187 0.0981 0.2027 0.067 Uiso 1 1 calc R U
H10B H 0.6412 0.1588 0.0667 0.067 Uiso 1 1 calc R U
H10C H 0.4805 0.0971 0.1420 0.067 Uiso 1 1 calc R U
C11 C 0.3041(3) 0.3291(2) 0.2287(2) 0.0280(5) Uani 1 1 d . .
C12 C 0.4290(4) 0.3350(3) 0.0581(2) 0.0363(6) Uani 1 1 d . .
H12A H 0.4965 0.3939 -0.0087 0.044 Uiso 1 1 calc R U
H12B H 0.3788 0.2805 0.0321 0.044 Uiso 1 1 calc R U
C13 C 0.2353(5) 0.6558(3) 0.3037(3) 0.0467(8) Uani 1 1 d . .
C14 C 0.1913(3) 0.2652(3) 0.4307(3) 0.0330(6) Uani 1 1 d . .
C15 C 0.3156(4) 0.2755(3) 0.4807(3) 0.0384(7) Uani 1 1 d . .
H15 H 0.3887 0.3462 0.4531 0.046 Uiso 1 1 calc R U
C16 C 0.3036(5) 0.1756(3) 0.5844(3) 0.0496(9) Uani 1 1 d . .
H16 H 0.3682 0.1623 0.6424 0.060 Uiso 1 1 calc R U
C17 C 0.1705(5) 0.1066(3) 0.5985(3) 0.0515(9) Uani 1 1 d . .
H17 H 0.1294 0.0335 0.6666 0.062 Uiso 1 1 calc R U
C18 C 0.1016(4) 0.1610(3) 0.5054(3) 0.0428(8) Uani 1 1 d . .
H18 H 0.0030 0.1346 0.4956 0.051 Uiso 1 1 calc R U
C19 C 0.7172(9) 0.6007(7) 0.2547(7) 0.120(3) Uani 1 1 d . .
H19A H 0.7292 0.6178 0.3217 0.181 Uiso 1 1 calc R U
H19B H 0.7710 0.5277 0.2539 0.181 Uiso 1 1 calc R U
H19C H 0.6090 0.5886 0.2580 0.181 Uiso 1 1 calc R U
C20 C 0.7805(6) 0.7020(6) 0.1510(5) 0.0778(14) Uani 1 1 d . .
C21 C 0.7263(8) 0.8160(6) 0.1218(5) 0.0872(17) Uani 1 1 d . .
H21 H 0.6467 0.8320 0.1753 0.105 Uiso 1 1 calc R U
C22 C 0.7778(10) 0.9062(8) 0.0231(7) 0.117(2) Uani 1 1 d . .
H22 H 0.7290 0.9811 0.0050 0.140 Uiso 1 1 calc R U
C23 C 0.8995(8) 0.8901(9) -0.0506(7) 0.123(3) Uani 1 1 d . .
H23 H 0.9442 0.9568 -0.1162 0.148 Uiso 1 1 calc R U
C24 C 0.9598(6) 0.7781(7) -0.0320(5) 0.0874(18) Uani 1 1 d . .
H24 H 1.0397 0.7665 -0.0880 0.105 Uiso 1 1 calc R U
C25 C 0.9060(7) 0.6840(8) 0.0660(7) 0.104(2) Uani 1 1 d . .
H25 H 0.9493 0.6072 0.0794 0.125 Uiso 1 1 calc R U
Cl1 Cl 0.62266(9) 0.10792(7) 0.42591(7) 0.0413(2) Uani 1 1 d . .
Cl2 Cl 0.23577(9) 0.00371(7) 0.34020(6) 0.0387(2) Uani 1 1 d . .
N1 N 0.2855(3) 0.5469(2) 0.2754(3) 0.0437(7) Uani 1 1 d . .
N2 N 0.4012(3) 0.2479(2) 0.25751(19) 0.0274(5) Uani 1 1 d . .
O1 O 0.0368(3) 0.5097(2) 0.3561(2) 0.0473(6) Uani 1 1 d . .
O2 O 0.3165(2) 0.39616(18) 0.11671(17) 0.0357(5) Uani 1 1 d . .

loop_
_atom_site_aniso_label
_atom_site_aniso_U_11
_atom_site_aniso_U_22
_atom_site_aniso_U_33
_atom_site_aniso_U_23
_atom_site_aniso_U_13
_atom_site_aniso_U_12
Ti1 0.0311(3) 0.0229(3) 0.0250(3) -0.00574(19) 0.0005(2) -0.00475(19)
C1 0.0344(16) 0.0457(19) 0.059(2) -0.0234(17) -0.0073(15) -0.0014(14)
C2 0.0298(13) 0.0289(14) 0.0369(15) -0.0143(12) 0.0009(11) -0.0010(11)
C3 0.088(3) 0.056(2) 0.068(3) -0.033(2) -0.015(2) -0.003(2)
C5 0.133(5) 0.034(2) 0.047(2) -0.0113(17) 0.004(3) -0.008(2)
C6 0.071(3) 0.0396(19) 0.054(2) -0.0229(16) -0.0023(19) 0.0167(18)
C7 0.0340(14) 0.0303(15) 0.0351(15) -0.0133(12) 0.0000(12) 0.0029(11)
C8 0.0326(15) 0.0413(18) 0.0405(17) -0.0018(14) 0.0014(13) -0.0064(13)
C9 0.0343(14) 0.0265(13) 0.0247(12) -0.0039(10) 0.0040(11) 0.0008(11)
C10 0.054(2) 0.0370(17) 0.0344(16) -0.0111(13) 0.0065(14) 0.0086(14)
C11 0.0309(13) 0.0228(12) 0.0284(13) -0.0095(10) -0.0012(10) -0.0019(10)
C12 0.0438(16) 0.0342(15) 0.0270(14) -0.0093(12) -0.0030(12) 0.0052(12)
C13 0.070(2) 0.0275(15) 0.0400(17) -0.0152(13) 0.0005(16) -0.0011(15)
C14 0.0349(14) 0.0273(14) 0.0333(14) -0.0143(11) 0.0071(11) -0.0020(11)
C15 0.0551(19) 0.0285(15) 0.0319(15) -0.0134(12) -0.0038(14) -0.0065(13)
C16 0.080(3) 0.0403(19) 0.0296(16) -0.0154(14) -0.0079(16) 0.0019(17)
C17 0.071(2) 0.0365(17) 0.0328(16) -0.0104(14) 0.0163(16) -0.0041(16)
C18 0.0418(17) 0.0342(16) 0.0428(17) -0.0153(14) 0.0164(14) -0.0061(13)
C19 0.113(6) 0.129(6) 0.144(7) -0.067(6) -0.052(5) 0.023(5)
C20 0.075(3) 0.094(4) 0.081(3) -0.039(3) -0.041(3) 0.010(3)
C21 0.129(5) 0.087(4) 0.060(3) -0.040(3) -0.030(3) 0.017(4)
C22 0.145(7) 0.126(6) 0.104(5) -0.069(5) -0.035(5) 0.028(5)
C23 0.083(4) 0.193(8) 0.138(6) -0.115(6) -0.022(4) 0.027(5)
C24 0.064(3) 0.146(6) 0.069(3) -0.059(4) -0.015(3) 0.013(3)
C25 0.074(4) 0.152(6) 0.130(6) -0.083(5) -0.059(4) 0.031(4)
Cl1 0.0363(4) 0.0319(4) 0.0413(4) 0.0048(3) -0.0087(3) -0.0077(3)
Cl2 0.0457(4) 0.0315(4) 0.0381(4) -0.0131(3) -0.0037(3) -0.0101(3)
N1 0.0463(15) 0.0318(14) 0.0523(17) -0.0209(12) 0.0030(13) -0.0036(11)
N2 0.0274(11) 0.0249(11) 0.0261(11) -0.0081(9) 0.0013(9) -0.0031(8)
O1 0.0420(12) 0.0397(13) 0.0582(15) -0.0241(11) 0.0048(11) 0.0077(10)
O2 0.0420(12) 0.0313(11) 0.0295(10) -0.0073(8) -0.0059(9) 0.0066(9)

loop_
_atom_type_symbol
_atom_type_description
_atom_type_scat_dispersion_real
_atom_type_scat_dispersion_imag
_atom_type_scat_source
C C 0.0033 0.0016 'International Tables Vol C Tables 4.2.6.8 and 6.1.1.4'
H H 0.0000 0.0000 'International Tables Vol C Tables 4.2.6.8 and 6.1.1.4'
N N 0.0061 0.0033 'International Tables Vol C Tables 4.2.6.8 and 6.1.1.4'
O O 0.0106 0.0060 'International Tables Vol C Tables 4.2.6.8 and 6.1.1.4'
Cl Cl 0.1484 0.1585 'International Tables Vol C Tables 4.2.6.8 and 6.1.1.4'
Ti Ti 0.2776 0.4457 'International Tables Vol C Tables 4.2.6.8 and 6.1.1.4'

loop_
_geom_angle_atom_site_label_1
_geom_angle_atom_site_label_2
_geom_angle_atom_site_label_3
_geom_angle
_geom_angle_site_symmetry_3
N2 Ti1 C15 80.53(10) .
N2 Ti1 C14 71.48(9) .
C15 Ti1 C14 35.87(11) .
N2 Ti1 C16 115.74(11) .
C15 Ti1 C16 35.43(11) .
C14 Ti1 C16 58.85(12) .
N2 Ti1 Cl2 82.76(7) .
C15 Ti1 Cl2 139.09(9) .
C14 Ti1 Cl2 103.28(9) .
C16 Ti1 Cl2 143.18(11) .
N2 Ti1 C17 128.90(11) .
C15 Ti1 C17 58.14(12) .
C14 Ti1 C17 57.42(11) .
C16 Ti1 C17 34.99(14) .
Cl2 Ti1 C17 108.38(11) .
N2 Ti1 C18 100.57(10) .
C15 Ti1 C18 58.52(12) .
C14 Ti1 C18 34.83(10) .
C16 Ti1 C18 57.90(14) .
Cl2 Ti1 C18 88.64(9) .
C17 Ti1 C18 33.74(13) .
N2 Ti1 Cl1 86.66(6) .
C15 Ti1 Cl1 93.06(9) .
C14 Ti1 Cl1 125.72(8) .
C16 Ti1 Cl1 91.10(11) .
Cl2 Ti1 Cl1 122.95(4) .
C17 Ti1 Cl1 121.26(11) .
C18 Ti1 Cl1 148.35(9) .
N2 Ti1 Cl1 151.61(7) 2_656
C15 Ti1 Cl1 124.64(9) 2_656
C14 Ti1 Cl1 136.28(8) 2_656
C16 Ti1 Cl1 89.49(10) 2_656
Cl2 Ti1 Cl1 84.01(4) 2_656
C17 Ti1 Cl1 79.21(9) 2_656
C18 Ti1 Cl1 104.11(8) 2_656
Cl1 Ti1 Cl1 79.68(3) 2_656
C2 C1 H1A 109.5 .
C2 C1 H1B 109.5 .
H1A C1 H1B 109.5 .
C2 C1 H1C 109.5 .
H1A C1 H1C 109.5 .
H1B C1 H1C 109.5 .
C11 C2 C14 106.6(2) .
C11 C2 C7 110.0(2) .
C14 C2 C7 107.5(2) .
C11 C2 C1 108.6(2) .
C14 C2 C1 112.2(3) .
C7 C2 C1 111.8(3) .
C13 C3 H3A 109.5 .
C13 C3 H3B 109.5 .
H3A C3 H3B 109.5 .
C13 C3 H3C 109.5 .
H3A C3 H3C 109.5 .
H3B C3 H3C 109.5 .
C13 C5 H5A 109.5 .
C13 C5 H5B 109.5 .
H5A C5 H5B 109.5 .
C13 C5 H5C 109.5 .
H5A C5 H5C 109.5 .
H5B C5 H5C 109.5 .
O1 C6 C13 104.4(3) .
O1 C6 H6A 110.9 .
C13 C6 H6A 110.9 .
O1 C6 H6B 110.9 .
C13 C6 H6B 110.9 .
H6A C6 H6B 108.9 .
N1 C7 O1 119.1(3) .
N1 C7 C2 126.9(3) .
O1 C7 C2 113.7(3) .
C9 C8 H8A 109.5 .
C9 C8 H8B 109.5 .
H8A C8 H8B 109.5 .
C9 C8 H8C 109.5 .
H8A C8 H8C 109.5 .
H8B C8 H8C 109.5 .
N2 C9 C10 112.9(2) .
N2 C9 C8 107.5(2) .
C10 C9 C8 112.8(3) .
N2 C9 C12 100.3(2) .
C10 C9 C12 112.1(3) .
C8 C9 C12 110.5(2) .
C9 C10 H10A 109.5 .
C9 C10 H10B 109.5 .
H10A C10 H10B 109.5 .
C9 C10 H10C 109.5 .
H10A C10 H10C 109.5 .
H10B C10 H10C 109.5 .
N2 C11 O2 118.3(2) .
N2 C11 C2 123.0(2) .
O2 C11 C2 118.5(2) .
O2 C12 C9 103.8(2) .
O2 C12 H12A 111.0 .
C9 C12 H12A 111.0 .
O2 C12 H12B 111.0 .
C9 C12 H12B 111.0 .
H12A C12 H12B 109.0 .
N1 C13 C5 109.5(3) .
N1 C13 C3 108.5(3) .
C5 C13 C3 112.8(4) .
N1 C13 C6 103.2(3) .
C5 C13 C6 111.3(4) .
C3 C13 C6 111.0(3) .
C18 C14 C15 108.2(3) .
C18 C14 C2 127.0(3) .
C15 C14 C2 124.6(3) .
C18 C14 Ti1 75.51(18) .
C15 C14 Ti1 71.47(17) .
C2 C14 Ti1 114.68(18) .
C16 C15 C14 107.4(3) .
C16 C15 Ti1 73.34(18) .
C14 C15 Ti1 72.66(16) .
C16 C15 H15 126.0 .
C14 C15 H15 126.0 .
Ti1 C15 H15 126.0 .
C15 C16 C17 107.4(3) .
C15 C16 Ti1 71.24(18) .
C17 C16 Ti1 74.67(19) .
C15 C16 H16 126.0 .
C17 C16 H16 126.0 .
Ti1 C16 H16 126.0 .
C18 C17 C16 109.2(3) .
C18 C17 Ti1 73.44(19) .
C16 C17 Ti1 70.35(19) .
C18 C17 H17 125.3 .
C16 C17 H17 125.3 .
Ti1 C17 H17 125.3 .
C17 C18 C14 107.7(3) .
C17 C18 Ti1 72.8(2) .
C14 C18 Ti1 69.66(17) .
C17 C18 H18 126.1 .
C14 C18 H18 126.1 .
Ti1 C18 H18 126.1 .
C20 C19 H19A 109.5 .
C20 C19 H19B 109.5 .
H19A C19 H19B 109.5 .
C20 C19 H19C 109.5 .
H19A C19 H19C 109.5 .
H19B C19 H19C 109.5 .
C21 C20 C19 124.7(6) .
C21 C20 C25 115.0(6) .
C19 C20 C25 120.1(6) .
C22 C21 C20 124.5(6) .
C22 C21 H21 117.8 .
C20 C21 H21 117.8 .
C21 C22 C23 119.4(8) .
C21 C22 H22 120.3 .
C23 C22 H22 120.3 .
C22 C23 C24 120.8(9) .
C22 C23 H23 119.6 .
C24 C23 H23 119.6 .
C25 C24 C23 120.5(6) .
C25 C24 H24 119.8 .
C23 C24 H24 119.8 .
C24 C25 C20 119.4(6) .
C24 C25 H25 120.3 .
C20 C25 H25 120.3 .
Ti1 Cl1 Ti1 100.32(3) 2_656
C7 N1 C13 107.0(3) .
C11 N2 C9 106.4(2) .
C11 N2 Ti1 118.80(18) .
C9 N2 Ti1 133.96(17) .
C7 O1 C6 105.4(3) .
C11 O2 C12 104.3(2) .

loop_
_geom_bond_atom_site_label_1
_geom_bond_atom_site_label_2
_geom_bond_distance
_geom_bond_site_symmetry_2
Ti1 N2 2.238(2) .
Ti1 C15 2.312(3) .
Ti1 C14 2.328(3) .
Ti1 C16 2.339(3) .
Ti1 Cl2 2.3659(10) .
Ti1 C17 2.396(3) .
Ti1 C18 2.404(3) .
Ti1 Cl1 2.4348(14) .
Ti1 Cl1 2.5702(12) 2_656
C1 C2 1.538(4) .
C1 H1A 0.9800 .
C1 H1B 0.9800 .
C1 H1C 0.9800 .
C2 C11 1.502(4) .
C2 C14 1.520(4) .
C2 C7 1.521(4) .
C3 C13 1.527(6) .
C3 H3A 0.9800 .
C3 H3B 0.9800 .
C3 H3C 0.9800 .
C5 C13 1.526(5) .
C5 H5A 0.9800 .
C5 H5B 0.9800 .
C5 H5C 0.9800 .
C6 O1 1.456(4) .
C6 C13 1.535(6) .
C6 H6A 0.9900 .
C6 H6B 0.9900 .
C7 N1 1.248(4) .
C7 O1 1.362(4) .
C8 C9 1.532(4) .
C8 H8A 0.9800 .
C8 H8B 0.9800 .
C8 H8C 0.9800 .
C9 N2 1.514(3) .
C9 C10 1.519(4) .
C9 C12 1.545(4) .
C10 H10A 0.9800 .
C10 H10B 0.9800 .
C10 H10C 0.9800 .
C11 N2 1.281(4) .
C11 O2 1.350(3) .
C12 O2 1.465(4) .
C12 H12A 0.9900 .
C12 H12B 0.9900 .
C13 N1 1.500(4) .
C14 C18 1.418(4) .
C14 C15 1.429(5) .
C15 C16 1.415(4) .
C15 H15 1.0000 .
C16 C17 1.424(6) .
C16 H16 1.0000 .
C17 C18 1.393(5) .
C17 H17 1.0000 .
C18 H18 1.0000 .
C19 C20 1.459(9) .
C19 H19A 0.9800 .
C19 H19B 0.9800 .
C19 H19C 0.9800 .
C20 C21 1.369(8) .
C20 C25 1.468(9) .
C21 C22 1.336(9) .
C21 H21 0.9500 .
C22 C23 1.349(10) .
C22 H22 0.9500 .
C23 C24 1.376(10) .
C23 H23 0.9500 .
C24 C25 1.357(9) .
C24 H24 0.9500 .
C25 H25 0.9500 .
Cl1 Ti1 2.5702(12) 2_656
